data_7132305
loop_
_publ_author_name
'Mazars, Fran\,cois'
'Zaragoza, Guillermo'
'Delaude, Lionel'

_publ_section_title
;
 The facile alkylation and iodination of imidazol(in)ium salts in the
 presence of cesium carbonate
;
_journal_name_full 'Chemical Communications'
_journal_paper_doi 10.1039/D3CC04971J
_journal_year 2023
_chemical_formula_moiety 'C21 H24 I2 N2'
_chemical_formula_sum 'C21 H24 I2 N2'
_chemical_formula_weight 558.22
_space_group_IT_number 2
_space_group_name_Hall '-P 1'
_space_group_name_H-M_alt 'P -1'
_symmetry_cell_setting triclinic
_symmetry_Int_Tables_number 2
_symmetry_space_group_name_Hall '-P 1'
_symmetry_space_group_name_H-M 'P -1'
_atom_sites_solution_hydrogens geom
_atom_sites_solution_primary dual
_atom_sites_solution_secondary dual
_audit_conform_dict_location ftp://ftp.iucr.org/pub/cif_core.dic
_audit_conform_dict_name cif_core.dic
_audit_conform_dict_version 2.4.5
_audit_creation_date 2023-10-06T09:05:51-00:00
_audit_creation_method 'WinGX routine CIF_UPDATE'
_audit_update_record
;
2023-10-09 deposited with the CCDC.	2023-11-06 downloaded from the CCDC.
;
_cell_angle_alpha 87.968(2)
_cell_angle_beta 79.642(2)
_cell_angle_gamma 74.3022(18)
_cell_formula_units_Z 2
_cell_length_a 8.0999(4)
_cell_length_b 9.3367(5)
_cell_length_c 15.5240(9)
_cell_measurement_reflns_used 9768
_cell_measurement_temperature 100(2)
_cell_measurement_theta_max 30.5
_cell_measurement_theta_min 2.27
_cell_measurement_wavelength 0.71073
_cell_volume 1111.71(10)
_computing_cell_refinement 'SAINT V8.40B (Bruker AXS LLC, 2019)'
_computing_data_collection 'APPEX3v2022.1-1 (BRUKER AXS, 2021)'
_computing_data_reduction 'SAINT V8.40B (Bruker AXS LLC, 2019)'
_computing_molecular_graphics 'Ortep for Windows (Farrugia, 2012)'
_computing_publication_material 'WinGX publication routines (Farrugia, 2012)'
_computing_structure_refinement 'SHELXL-2019/1 (Sheldrick, 2019)'
_computing_structure_solution 'SHELXT-2018/2 (Sheldrick, 2015)'
_diffrn_ambient_temperature 100(2)
_diffrn_detector_area_resol_mean 7.3910
_diffrn_measured_fraction_theta_full 0.999
_diffrn_measured_fraction_theta_max 0.999
_diffrn_measurement_device_type 'Bruker D8 VENTURE PHOTON III-14'
_diffrn_measurement_method 'omega and phi'
_diffrn_radiation_monochromator 'Incoatec multilayer mirror'
_diffrn_radiation_probe x-ray
_diffrn_radiation_type MoK\a
_diffrn_radiation_wavelength 0.71073
_diffrn_reflns_av_R_equivalents 0.0542
_diffrn_reflns_av_unetI/netI 0.0288
_diffrn_reflns_Laue_measured_fraction_full 0.999
_diffrn_reflns_Laue_measured_fraction_max 0.999
_diffrn_reflns_limit_h_max 10
_diffrn_reflns_limit_h_min -10
_diffrn_reflns_limit_k_max 12
_diffrn_reflns_limit_k_min -12
_diffrn_reflns_limit_l_max 20
_diffrn_reflns_limit_l_min -20
_diffrn_reflns_number 42392
_diffrn_reflns_point_group_measured_fraction_full 0.999
_diffrn_reflns_point_group_measured_fraction_max 0.999
_diffrn_reflns_theta_full 25.242
_diffrn_reflns_theta_max 28.263
_diffrn_reflns_theta_min 2.266
_diffrn_source 'INCOATEC microfocus sealed tube'
_diffrn_source_type 'Incoatec I\mS 3.0'
_diffrn_standards_number 0
_exptl_absorpt_coefficient_mu 2.834
_exptl_absorpt_correction_T_max 0.8497
_exptl_absorpt_correction_T_min 0.6532
_exptl_absorpt_correction_type multi-scan
_exptl_absorpt_process_details 'BRUKER SADABS-2016/2'
_exptl_crystal_colour Colourless
_exptl_crystal_density_diffrn 1.668
_exptl_crystal_density_method 'not measured'
_exptl_crystal_description plate
_exptl_crystal_F_000 540
_exptl_crystal_size_max 0.16
_exptl_crystal_size_mid 0.06
_exptl_crystal_size_min 0.02
_refine_diff_density_max 1.645
_refine_diff_density_min -2.08
_refine_diff_density_rms 0.153
_refine_ls_extinction_method none
_refine_ls_goodness_of_fit_ref 1.243
_refine_ls_hydrogen_treatment constr
_refine_ls_matrix_type full
_refine_ls_number_constraints 0
_refine_ls_number_parameters 232
_refine_ls_number_reflns 5503
_refine_ls_number_restraints 0
_refine_ls_restrained_S_all 1.243
_refine_ls_R_factor_all 0.0527
_refine_ls_R_factor_gt 0.043
_refine_ls_shift/su_max 0
_refine_ls_shift/su_mean 0
_refine_ls_structure_factor_coef Fsqd
_refine_ls_weighting_details 'w=1/[\s^2^(Fo^2^)+8.3171P] where P=(Fo^2^+2Fc^2^)/3'
_refine_ls_weighting_scheme calc
_refine_ls_wR_factor_gt 0.0953
_refine_ls_wR_factor_ref 0.0998
_reflns_Friedel_coverage 0
_reflns_number_gt 4745
_reflns_number_total 5503
_reflns_threshold_expression 'I > 2\s(I)'
_cod_data_source_file d3cc04971j2.cif
_cod_data_source_block DIBE098
_cod_database_code 7132305
_shelx_estimated_absorpt_t_min 0.66
_shelx_estimated_absorpt_t_max 0.945
_shelx_shelxl_version_number 2019/1

loop_
_symmetry_equiv_pos_as_xyz
'x, y, z'
'-x, -y, -z'

loop_
_atom_site_label
_atom_site_type_symbol
_atom_site_fract_x
_atom_site_fract_y
_atom_site_fract_z
_atom_site_U_iso_or_equiv
_atom_site_adp_type
_atom_site_occupancy
_atom_site_site_symmetry_order
_atom_site_calc_flag
_atom_site_refinement_flags_posn
_atom_site_refinement_flags_adp
_atom_site_refinement_flags_occupancy
_atom_site_disorder_assembly
_atom_site_disorder_group
I1 I 0.72984(4) 0.55355(4) 0.25228(2) 0.02243(9) Uani 1 1 d . . . . .
I2 I 0.92940(5) 0.20758(4) 0.23052(3) 0.03052(11) Uani 1 1 d . . . . .
N2 N 0.5453(6) 0.8528(5) 0.3515(3) 0.0236(9) Uani 1 1 d . . . . .
N1 N 0.5026(6) 0.8691(5) 0.2174(3) 0.0232(9) Uani 1 1 d . . . . .
C1 C 0.5825(6) 0.7774(5) 0.2753(3) 0.0208(10) Uani 1 1 d . . . . .
C6 C 0.3895(8) 0.7218(6) 0.0245(4) 0.0277(11) Uani 1 1 d . . . . .
H6 H 0.299835 0.683973 0.010377 0.033 Uiso 1 1 calc R U . . .
C7 C 0.5309(8) 0.7264(6) -0.0406(4) 0.0280(12) Uani 1 1 d . . . . .
C8 C 0.6577(7) 0.7877(6) -0.0199(4) 0.0270(11) Uani 1 1 d . . . . .
H8 H 0.752541 0.79447 -0.064363 0.032 Uiso 1 1 calc R U . . .
C9 C 0.6493(7) 0.8395(6) 0.0646(4) 0.0261(11) Uani 1 1 d . . . . .
C10 C 0.2263(7) 0.7589(6) 0.1797(4) 0.0293(12) Uani 1 1 d . . . . .
H10A H 0.146266 0.857888 0.193559 0.044 Uiso 1 1 calc R U . . .
H10B H 0.270481 0.716637 0.232496 0.044 Uiso 1 1 calc R U . . .
H10C H 0.164384 0.694068 0.158784 0.044 Uiso 1 1 calc R U . . .
C11 C 0.5468(9) 0.6661(7) -0.1312(4) 0.0361(14) Uani 1 1 d . . . . .
H11A H 0.45827 0.731514 -0.160811 0.054 Uiso 1 1 calc R U . . .
H11B H 0.529423 0.566055 -0.127147 0.054 Uiso 1 1 calc R U . . .
H11C H 0.662959 0.661544 -0.164537 0.054 Uiso 1 1 calc R U . . .
C12 C 0.7896(8) 0.9026(7) 0.0868(4) 0.0341(13) Uani 1 1 d . . . . .
H12A H 0.854628 0.835217 0.126337 0.051 Uiso 1 1 calc R U . . .
H12B H 0.736126 1.000136 0.115438 0.051 Uiso 1 1 calc R U . . .
H12C H 0.869274 0.913587 0.032951 0.051 Uiso 1 1 calc R U . . .
C13 C 0.6058(7) 0.7902(6) 0.4303(3) 0.0223(10) Uani 1 1 d . . . . .
C14 C 0.4949(7) 0.7319(6) 0.4926(4) 0.0241(11) Uani 1 1 d . . . . .
C15 C 0.5624(7) 0.6595(6) 0.5633(4) 0.0253(11) Uani 1 1 d . . . . .
H15 H 0.48933 0.619081 0.606484 0.03 Uiso 1 1 calc R U . . .
C16 C 0.7335(7) 0.6442(6) 0.5728(3) 0.0244(11) Uani 1 1 d . . . . .
C17 C 0.8367(7) 0.7104(6) 0.5114(4) 0.0237(10) Uani 1 1 d . . . . .
H17 H 0.952007 0.704735 0.519064 0.028 Uiso 1 1 calc R U . . .
C18 C 0.7763(7) 0.7845(6) 0.4392(3) 0.0230(10) Uani 1 1 d . . . . .
C19 C 0.3103(7) 0.7427(7) 0.4828(4) 0.0333(13) Uani 1 1 d . . . . .
H19A H 0.244029 0.847596 0.484035 0.05 Uiso 1 1 calc R U . . .
H19B H 0.256246 0.690657 0.531042 0.05 Uiso 1 1 calc R U . . .
H19C H 0.310433 0.696965 0.426918 0.05 Uiso 1 1 calc R U . . .
C20 C 0.8052(8) 0.5604(6) 0.6490(4) 0.0294(12) Uani 1 1 d . . . . .
H20A H 0.89024 0.466824 0.627688 0.044 Uiso 1 1 calc R U . . .
H20B H 0.709738 0.538995 0.691271 0.044 Uiso 1 1 calc R U . . .
H20C H 0.862076 0.621091 0.677446 0.044 Uiso 1 1 calc R U . . .
C21 C 0.8882(8) 0.8536(7) 0.3724(4) 0.0338(13) Uani 1 1 d . . . . .
H21A H 0.924163 0.793031 0.318573 0.051 Uiso 1 1 calc R U . . .
H21B H 0.991733 0.858661 0.395292 0.051 Uiso 1 1 calc R U . . .
H21C H 0.822104 0.954157 0.35979 0.051 Uiso 1 1 calc R U . . .
C4 C 0.5087(7) 0.8276(6) 0.1273(3) 0.0234(10) Uani 1 1 d . . . . .
C5 C 0.3763(7) 0.7713(6) 0.1097(4) 0.0246(11) Uani 1 1 d . . . . .
C3 C 0.4385(8) 0.9920(6) 0.3423(4) 0.0317(13) Uani 1 1 d . . . . .
H3 H 0.395588 1.068674 0.385683 0.038 Uiso 1 1 calc R U . . .
C2 C 0.4060(8) 0.9992(6) 0.2594(4) 0.0299(12) Uani 1 1 d . . . . .
H2 H 0.329961 1.079793 0.234955 0.036 Uiso 1 1 calc R U . . .

loop_
_atom_site_aniso_label
_atom_site_aniso_U_11
_atom_site_aniso_U_22
_atom_site_aniso_U_33
_atom_site_aniso_U_23
_atom_site_aniso_U_13
_atom_site_aniso_U_12
I1 0.02089(16) 0.01682(16) 0.02629(17) -0.00108(12) -0.00546(12) 0.00149(12)
I2 0.02621(19) 0.01661(17) 0.0448(2) -0.00156(15) -0.00662(16) 0.00137(13)
N2 0.023(2) 0.019(2) 0.024(2) -0.0017(17) -0.0067(17) 0.0040(17)
N1 0.028(2) 0.020(2) 0.019(2) -0.0022(16) -0.0087(17) 0.0019(18)
C1 0.017(2) 0.014(2) 0.028(3) -0.0009(19) -0.0037(19) 0.0013(18)
C6 0.028(3) 0.024(3) 0.033(3) 0.001(2) -0.011(2) -0.005(2)
C7 0.032(3) 0.023(3) 0.027(3) 0.003(2) -0.009(2) -0.001(2)
C8 0.024(3) 0.026(3) 0.026(3) 0.002(2) -0.003(2) 0.000(2)
C9 0.022(3) 0.022(3) 0.031(3) 0.004(2) -0.009(2) 0.001(2)
C10 0.022(3) 0.026(3) 0.041(3) -0.001(2) -0.004(2) -0.010(2)
C11 0.043(4) 0.036(3) 0.028(3) 0.001(2) -0.008(3) -0.006(3)
C12 0.026(3) 0.034(3) 0.044(4) 0.001(3) -0.009(3) -0.009(2)
C13 0.023(2) 0.018(2) 0.023(2) -0.0032(19) -0.008(2) 0.0016(19)
C14 0.020(2) 0.020(2) 0.030(3) -0.003(2) -0.004(2) -0.002(2)
C15 0.023(3) 0.024(3) 0.026(3) 0.000(2) -0.001(2) -0.005(2)
C16 0.028(3) 0.020(2) 0.023(3) -0.005(2) -0.004(2) -0.001(2)
C17 0.018(2) 0.021(2) 0.030(3) -0.004(2) -0.006(2) -0.0003(19)
C18 0.024(3) 0.019(2) 0.024(3) -0.0005(19) -0.003(2) -0.002(2)
C19 0.022(3) 0.040(3) 0.040(3) 0.002(3) -0.011(2) -0.009(2)
C20 0.036(3) 0.025(3) 0.024(3) -0.002(2) -0.009(2) -0.001(2)
C21 0.029(3) 0.036(3) 0.036(3) 0.007(3) -0.005(2) -0.010(3)
C4 0.026(3) 0.019(2) 0.022(2) 0.0006(19) -0.009(2) 0.002(2)
C5 0.020(2) 0.024(3) 0.027(3) 0.002(2) -0.005(2) -0.001(2)
C3 0.032(3) 0.016(2) 0.037(3) -0.001(2) -0.014(2) 0.015(2)
C2 0.035(3) 0.014(2) 0.038(3) 0.003(2) -0.006(2) -0.003(2)

loop_
_atom_type_symbol
_atom_type_description
_atom_type_scat_dispersion_real
_atom_type_scat_dispersion_imag
_atom_type_scat_source
C C 0.0033 0.0016 'International Tables Vol C Tables 4.2.6.8 and 6.1.1.4'
H H 0 0 'International Tables Vol C Tables 4.2.6.8 and 6.1.1.4'
I I -0.4742 1.8119 'International Tables Vol C Tables 4.2.6.8 and 6.1.1.4'
N N 0.0061 0.0033 'International Tables Vol C Tables 4.2.6.8 and 6.1.1.4'

loop_
_geom_angle_atom_site_label_1
_geom_angle_atom_site_label_2
_geom_angle_atom_site_label_3
_geom_angle
_geom_angle_site_symmetry_1
_geom_angle_site_symmetry_3
_geom_angle_publ_flag
C1 N2 C3 109.4(5) . . ?
C1 N2 C13 123.6(4) . . ?
C3 N2 C13 127.0(5) . . ?
C1 N1 C2 108.9(4) . . ?
C1 N1 C4 124.1(4) . . ?
C2 N1 C4 126.8(5) . . ?
N2 C1 N1 107.2(4) . . ?
N2 C1 I1 126.3(4) . . ?
N1 C1 I1 126.5(4) . . ?
C7 C6 C5 121.7(5) . . ?
C8 C7 C6 118.5(5) . . ?
C8 C7 C11 120.6(6) . . ?
C6 C7 C11 120.9(6) . . ?
C7 C8 C9 121.7(5) . . ?
C4 C9 C8 117.2(5) . . ?
C4 C9 C12 121.5(5) . . ?
C8 C9 C12 121.3(5) . . ?
C14 C13 C18 122.6(5) . . ?
C14 C13 N2 118.9(5) . . ?
C18 C13 N2 118.4(5) . . ?
C15 C14 C13 117.5(5) . . ?
C15 C14 C19 120.7(5) . . ?
C13 C14 C19 121.7(5) . . ?
C14 C15 C16 122.0(5) . . ?
C15 C16 C17 118.4(5) . . ?
C15 C16 C20 120.8(5) . . ?
C17 C16 C20 120.7(5) . . ?
C18 C17 C16 122.1(5) . . ?
C17 C18 C13 117.1(5) . . ?
C17 C18 C21 122.1(5) . . ?
C13 C18 C21 120.8(5) . . ?
C9 C4 C5 123.4(5) . . ?
C9 C4 N1 118.8(5) . . ?
C5 C4 N1 117.7(5) . . ?
C4 C5 C6 117.4(5) . . ?
C4 C5 C10 122.0(5) . . ?
C6 C5 C10 120.6(5) . . ?
C2 C3 N2 106.8(5) . . ?
C3 C2 N1 107.5(5) . . ?

loop_
_geom_bond_atom_site_label_1
_geom_bond_atom_site_label_2
_geom_bond_distance
_geom_bond_site_symmetry_2
_geom_bond_publ_flag
I1 C1 2.114(5) . ?
N2 C1 1.343(7) . ?
N2 C3 1.371(6) . ?
N2 C13 1.445(7) . ?
N1 C1 1.347(6) . ?
N1 C2 1.368(7) . ?
N1 C4 1.452(7) . ?
C6 C7 1.393(8) . ?
C6 C5 1.393(8) . ?
C7 C8 1.391(8) . ?
C7 C11 1.504(8) . ?
C8 C9 1.398(8) . ?
C9 C4 1.386(8) . ?
C9 C12 1.509(8) . ?
C10 C5 1.505(8) . ?
C13 C14 1.398(8) . ?
C13 C18 1.399(7) . ?
C14 C15 1.387(8) . ?
C14 C19 1.506(7) . ?
C15 C16 1.389(8) . ?
C16 C17 1.393(8) . ?
C16 C20 1.511(8) . ?
C17 C18 1.390(7) . ?
C18 C21 1.497(8) . ?
C4 C5 1.386(8) . ?
C3 C2 1.355(8) . ?
